data_2201043
loop_
_publ_author_name
'Ohba, Shigeru'
'Ito, Yoshikatsu'

_publ_section_title
;
 2-(3,4-Dimethoxyphenyl)ethylammonium 3,5-dinitrobenzoate
;
_journal_issue 5
_journal_name_full 'Acta Crystallographica Section E'
_journal_page_first o588
_journal_page_last o589
_journal_paper_doi 10.1107/S1600536802007304
_journal_volume 58
_journal_year 2002
_chemical_formula_iupac 'C10 H16 N O2 1+, C7 H3 N2 O6 1-'
_chemical_formula_moiety 'C10 H16 N O2 1+, C7 H3 N2 O6 1-'
_chemical_formula_sum 'C17 H19 N3 O8'
_chemical_formula_weight 393.35
_space_group_IT_number 2
_symmetry_cell_setting triclinic
_symmetry_space_group_name_Hall '-P 1'
_symmetry_space_group_name_H-M 'P -1'
_cell_angle_alpha 106.451(10)
_cell_angle_beta 101.240(9)
_cell_angle_gamma 94.890(8)
_cell_formula_units_Z 2
_cell_length_a 10.0546(9)
_cell_length_b 10.9344(13)
_cell_length_c 9.0112(14)
_cell_measurement_reflns_used 25
_cell_measurement_temperature 250.0(10)
_cell_measurement_theta_max 29.4
_cell_measurement_theta_min 25.2
_cell_volume 921.5(2)
_computing_cell_refinement 'WinAFC Diffractometer Control Software'
_computing_data_collection 'WinAFC Diffractometer Control Software (Rigaku, 1999)'
_computing_data_reduction 'TEXSAN (Molecular Structure Corporation, 1999)'
_computing_molecular_graphics 'ORTEPII (Johnson, 1976)'
_computing_publication_material TEXSAN
_computing_structure_refinement 'SHELXL97 (Sheldrick, 1997)'
_computing_structure_solution 'SHELXS97 (Sheldrick, 1997)'
_diffrn_measured_fraction_theta_full 1.00
_diffrn_measured_fraction_theta_max 0.884
_diffrn_measurement_device_type 'Rigaku AFC-7R'
_diffrn_measurement_method \q-2\q
_diffrn_radiation_type CuK\a
_diffrn_radiation_wavelength 1.5418
_diffrn_reflns_av_R_equivalents 0.063
_diffrn_reflns_limit_h_max 0
_diffrn_reflns_limit_h_min -12
_diffrn_reflns_limit_k_max 13
_diffrn_reflns_limit_k_min -13
_diffrn_reflns_limit_l_max 11
_diffrn_reflns_limit_l_min -11
_diffrn_reflns_number 4022
_diffrn_reflns_theta_full 65
_diffrn_reflns_theta_max 75.0
_diffrn_reflns_theta_min 2.5
_diffrn_standards_decay_% 1.0
_diffrn_standards_interval_count 150
_diffrn_standards_number 3
_exptl_absorpt_coefficient_mu 0.978
_exptl_absorpt_correction_T_max 0.741
_exptl_absorpt_correction_T_min 0.582
_exptl_absorpt_correction_type integration
_exptl_absorpt_process_details '(Coppens et al., 1965)'
_exptl_crystal_colour yellow
_exptl_crystal_density_diffrn 1.418
_exptl_crystal_density_method 'not measured'
_exptl_crystal_description block
_exptl_crystal_F_000 412
_exptl_crystal_size_max 0.5
_exptl_crystal_size_mid 0.4
_exptl_crystal_size_min 0.4
_refine_diff_density_max 0.22
_refine_diff_density_min -0.25
_refine_ls_extinction_coef 0.0042(7)
_refine_ls_extinction_expression Fc^*^=kFc[1+0.001xFc^2^\l^3^/sin(2\q)]^-1/4^
_refine_ls_extinction_method SHELXL97
_refine_ls_goodness_of_fit_ref 1.11
_refine_ls_hydrogen_treatment mixed
_refine_ls_number_parameters 266
_refine_ls_number_reflns 3362
_refine_ls_R_factor_gt 0.044
_refine_ls_shift/su_max 0.001
_refine_ls_structure_factor_coef Fsqd
_refine_ls_weighting_details 'w = 1/[\s^2^(Fo^2^) + (0.0606P)^2^+0.3459P] where P = (Fo^2^+2Fc^2^)/3'
_refine_ls_weighting_scheme calc
_refine_ls_wR_factor_ref 0.125
_reflns_number_gt 3229
_reflns_number_total 3362
_reflns_threshold_expression I>2\s(I)
_cod_data_source_file bt6143.cif
_cod_data_source_block I
_cod_database_code 2201043

loop_
_symmetry_equiv_pos_as_xyz
x,y,z
-x,-y,-z

loop_
_atom_site_label
_atom_site_fract_x
_atom_site_fract_y
_atom_site_fract_z
_atom_site_U_iso_or_equiv
_atom_site_adp_type
_atom_site_calc_flag
_atom_site_refinement_flags
_atom_site_occupancy
_atom_site_disorder_assembly
_atom_site_disorder_group
_atom_site_type_symbol
O1 0.46230(10) 0.80370(10) 0.46840(10) 0.0435(3) Uani d . 1.00 . . O
O2 0.25620(10) 0.83070(10) 0.26820(10) 0.0489(3) Uani d . 1.00 . . O
O3 -0.22690(10) 0.46230(10) 0.02370(10) 0.0562(4) Uani d . 1.00 . . O
O4 -0.30430(10) 0.5755(2) 0.2288(2) 0.0663(4) Uani d . 1.00 . . O
O5 0.0273(2) 0.8190(2) 0.7185(2) 0.0721(4) Uani d . 1.00 . . O
O6 0.2259(2) 0.7610(2) 0.7702(2) 0.0637(4) Uani d . 1.00 . . O
O7 0.38850(10) 0.4924(2) 0.3193(2) 0.0641(4) Uani d . 1.00 . . O
O8 0.2317(2) 0.3369(2) 0.1685(2) 0.0702(4) Uani d . 1.00 . . O
N9 0.52570(10) 1.31390(10) 0.8672(2) 0.0420(3) Uani d . 1.00 . . N
N10 0.1160(2) 0.75540(10) 0.6806(2) 0.0462(4) Uani d . 1.00 . . N
N11 0.2688(2) 0.4435(2) 0.2643(2) 0.0470(4) Uani d . 1.00 . . N
C12 0.5666(2) 0.7712(2) 0.5762(2) 0.0499(4) Uani d . 1.00 . . C
C13 0.1408(2) 0.8378(2) 0.1529(2) 0.0627(6) Uani d . 1.00 . . C
C14 0.4144(2) 0.9718(2) 0.6864(2) 0.0404(4) Uani d . 1.00 . . C
C15 0.3864(2) 0.89550(10) 0.5301(2) 0.0356(3) Uani d . 1.00 . . C
C16 0.2725(2) 0.9086(2) 0.4207(2) 0.0378(3) Uani d . 1.00 . . C
C17 0.1878(2) 0.9965(2) 0.4723(2) 0.0445(4) Uani d . 1.00 . . C
C18 0.2181(2) 1.0732(2) 0.6301(2) 0.0463(4) Uani d . 1.00 . . C
C19 0.3305(2) 1.0631(2) 0.7383(2) 0.0424(4) Uani d . 1.00 . . C
C20 0.3617(2) 1.1486(2) 0.9092(2) 0.0553(5) Uani d . 1.00 . . C
C21 0.5020(2) 1.2319(2) 0.9674(2) 0.0509(4) Uani d . 1.00 . . C
C22 -0.2133(2) 0.5296(2) 0.1642(2) 0.0412(4) Uani d . 1.00 . . C
C23 -0.0695(2) 0.55690(10) 0.2705(2) 0.0346(3) Uani d . 1.00 . . C
C24 -0.0415(2) 0.6436(2) 0.4225(2) 0.0362(3) Uani d . 1.00 . . C
C25 0.0887(2) 0.66510(10) 0.5181(2) 0.0364(3) Uani d . 1.00 . . C
C26 0.1936(2) 0.6023(2) 0.4697(2) 0.0387(4) Uani d . 1.00 . . C
C27 0.1618(2) 0.5163(2) 0.3185(2) 0.0369(3) Uani d . 1.00 . . C
C28 0.0335(2) 0.4923(2) 0.2173(2) 0.0362(3) Uani d . 1.00 . . C
H9A 0.449(2) 1.366(2) 0.849(2) 0.06064(7) Uiso d . 1.00 . . H
H9B 0.538(2) 1.269(2) 0.774(2) 0.04285(6) Uiso d . 1.00 . . H
H9C 0.612(2) 1.372(2) 0.918(3) 0.06175(8) Uiso d . 1.00 . . H
H12A 0.6342 0.8446 0.6309 0.0599 Uiso calc . 1.00 . . H
H12B 0.5272 0.7433 0.6511 0.0599 Uiso calc . 1.00 . . H
H12C 0.6080 0.7037 0.5191 0.0599 Uiso calc . 1.00 . . H
H13A 0.1454 0.9225 0.1447 0.0755 Uiso calc . 1.00 . . H
H13B 0.1399 0.7781 0.0530 0.0755 Uiso calc . 1.00 . . H
H13C 0.0589 0.8170 0.1849 0.0755 Uiso calc . 1.00 . . H
H14 0.4915 0.9622 0.7598 0.0484 Uiso calc . 1.00 . . H
H17 0.1090 1.0047 0.4000 0.0534 Uiso calc . 1.00 . . H
H18 0.1597 1.1340 0.6641 0.0555 Uiso calc . 1.00 . . H
H20A 0.2941 1.2042 0.9195 0.0664 Uiso calc . 1.00 . . H
H20B 0.3561 1.0950 0.9749 0.0664 Uiso calc . 1.00 . . H
H21A 0.5094 1.2858 1.0727 0.0611 Uiso calc . 1.00 . . H
H21B 0.5704 1.1769 0.9674 0.0611 Uiso calc . 1.00 . . H
H24 -0.1114 0.6879 0.4604 0.0434 Uiso calc . 1.00 . . H
H26 0.2827 0.6177 0.5369 0.0464 Uiso calc . 1.00 . . H
H28 0.0162 0.4327 0.1134 0.0433 Uiso calc . 1.00 . . H

loop_
_atom_site_aniso_label
_atom_site_aniso_U_11
_atom_site_aniso_U_22
_atom_site_aniso_U_33
_atom_site_aniso_U_12
_atom_site_aniso_U_13
_atom_site_aniso_U_23
O1 0.0509(7) 0.0421(6) 0.0372(6) 0.0214(5) 0.0092(5) 0.0082(5)
O2 0.0501(7) 0.0540(7) 0.0336(6) 0.0173(6) 0.0036(5) 0.0006(5)
O3 0.0414(7) 0.0750(9) 0.0392(7) 0.0012(6) -0.0027(5) 0.0075(6)
O4 0.0384(7) 0.0830(10) 0.0647(9) 0.0252(7) 0.0023(6) 0.0034(7)
O5 0.0820(10) 0.0706(10) 0.0495(8) 0.0257(8) 0.0147(7) -0.0073(7)
O6 0.0628(9) 0.0746(9) 0.0370(7) -0.0004(7) -0.0068(6) 0.0065(6)
O7 0.0357(7) 0.0718(9) 0.0910(10) 0.0185(6) 0.0177(7) 0.0293(8)
O8 0.0677(9) 0.0612(9) 0.0731(10) 0.0268(7) 0.0217(8) -0.0018(8)
N9 0.0357(7) 0.0467(8) 0.0328(7) 0.0115(6) 0.0041(5) -0.0036(6)
N10 0.0559(9) 0.0434(8) 0.0337(7) 0.0015(7) 0.0067(6) 0.0072(6)
N11 0.0452(9) 0.0502(9) 0.0518(8) 0.0199(7) 0.0168(7) 0.0179(7)
C12 0.0481(10) 0.0499(10) 0.0520(10) 0.0181(8) 0.0057(8) 0.0165(8)
C13 0.0590(10) 0.0760(10) 0.0395(9) 0.0190(10) -0.0029(8) 0.0041(9)
C14 0.0421(9) 0.0436(9) 0.0339(8) 0.0070(7) 0.0086(6) 0.0094(7)
C15 0.0402(8) 0.0322(7) 0.0359(8) 0.0090(6) 0.0128(6) 0.0089(6)
C16 0.0408(8) 0.0359(8) 0.0346(8) 0.0070(6) 0.0100(6) 0.0065(6)
C17 0.0394(9) 0.0450(9) 0.0461(9) 0.0123(7) 0.0080(7) 0.0089(7)
C18 0.0433(9) 0.0428(9) 0.0511(10) 0.0125(7) 0.0187(7) 0.0046(7)
C19 0.0455(9) 0.0411(9) 0.0373(8) 0.0033(7) 0.0156(7) 0.0035(7)
C20 0.0600(10) 0.0590(10) 0.0406(9) 0.0054(9) 0.0203(8) 0.0005(8)
C21 0.0540(10) 0.0580(10) 0.0302(8) 0.0120(8) 0.0050(7) -0.0005(7)
C22 0.0356(8) 0.0446(9) 0.0410(9) 0.0071(7) 0.0018(7) 0.0138(7)
C23 0.0336(8) 0.0361(8) 0.0338(8) 0.0065(6) 0.0058(6) 0.0112(6)
C24 0.0365(8) 0.0355(8) 0.0377(8) 0.0097(6) 0.0104(6) 0.0105(6)
C25 0.0415(8) 0.0354(8) 0.0298(7) 0.0036(6) 0.0059(6) 0.0082(6)
C26 0.0324(8) 0.0435(9) 0.0391(8) 0.0034(6) 0.0029(6) 0.0150(7)
C27 0.0340(8) 0.0401(8) 0.0399(8) 0.0109(6) 0.0112(6) 0.0139(7)
C28 0.0390(8) 0.0361(8) 0.0316(7) 0.0063(6) 0.0078(6) 0.0073(6)

loop_
_atom_type_symbol
_atom_type_description
_atom_type_scat_dispersion_real
_atom_type_scat_dispersion_imag
_atom_type_scat_source
C C 0.018 0.009
;International Tables for Crystallography
(1992, Vol. C)
;
H H 0.000 0.000
;International Tables for Crystallography
(1992, Vol. C)
;
N N 0.031 0.018
;International Tables for Crystallography
(1992, Vol. C)
;
O O 0.049 0.032
;International Tables for Crystallography
(1992, Vol. C)
;

loop_
_geom_angle_atom_site_label_1
_geom_angle_atom_site_label_2
_geom_angle_atom_site_label_3
_geom_angle_site_symmetry_2
_geom_angle_site_symmetry_3
_geom_angle
_geom_angle_publ_flag
C12 O1 C15 1_555 1_555 118.00(10) no
C13 O2 C16 1_555 1_555 117.70(10) no
C21 N9 H9A 1_555 1_555 113.0(10) no
C21 N9 H9B 1_555 1_555 112(2) no
C21 N9 H9C 1_555 1_555 109(2) no
H9A N9 H9B 1_555 1_555 108(2) no
H9A N9 H9C 1_555 1_555 109(2) no
H9B N9 H9C 1_555 1_555 105(2) no
O5 N10 O6 1_555 1_555 123.70(10) yes
O5 N10 C25 1_555 1_555 118.30(10) no
O6 N10 C25 1_555 1_555 117.90(10) no
O7 N11 O8 1_555 1_555 124.1(2) yes
O7 N11 C27 1_555 1_555 118.50(10) no
O8 N11 C27 1_555 1_555 117.40(10) no
O1 C12 H12A 1_555 1_555 109.6 no
O1 C12 H12B 1_555 1_555 109.5 no
O1 C12 H12C 1_555 1_555 109.6 no
H12A C12 H12B 1_555 1_555 109.3 no
H12A C12 H12C 1_555 1_555 109.4 no
H12B C12 H12C 1_555 1_555 109.3 no
O2 C13 H13A 1_555 1_555 109.7 no
O2 C13 H13B 1_555 1_555 109.6 no
O2 C13 H13C 1_555 1_555 109.2 no
H13A C13 H13B 1_555 1_555 109.8 no
H13A C13 H13C 1_555 1_555 109.3 no
H13B C13 H13C 1_555 1_555 109.2 no
C15 C14 C19 1_555 1_555 120.80(10) no
C15 C14 H14 1_555 1_555 119.6 no
C19 C14 H14 1_555 1_555 119.6 no
O1 C15 C14 1_555 1_555 125.00(10) no
O1 C15 C16 1_555 1_555 115.00(10) no
C14 C15 C16 1_555 1_555 120.1(2) no
O2 C16 C15 1_555 1_555 115.30(10) no
O2 C16 C17 1_555 1_555 125.40(10) no
C15 C16 C17 1_555 1_555 119.30(10) no
C16 C17 C18 1_555 1_555 119.8(2) no
C16 C17 H17 1_555 1_555 120.1 no
C18 C17 H17 1_555 1_555 120.1 no
C17 C18 C19 1_555 1_555 121.6(2) no
C17 C18 H18 1_555 1_555 119.1 no
C19 C18 H18 1_555 1_555 119.2 no
C14 C19 C18 1_555 1_555 118.40(10) no
C14 C19 C20 1_555 1_555 121.2(2) no
C18 C19 C20 1_555 1_555 120.5(2) no
C19 C20 C21 1_555 1_555 115.0(2) no
C19 C20 H20A 1_555 1_555 108.0 no
C19 C20 H20B 1_555 1_555 108.1 no
C21 C20 H20A 1_555 1_555 108.1 no
C21 C20 H20B 1_555 1_555 108.1 no
H20A C20 H20B 1_555 1_555 109.5 no
N9 C21 C20 1_555 1_555 112.90(10) no
N9 C21 H21A 1_555 1_555 108.6 no
N9 C21 H21B 1_555 1_555 108.6 no
C20 C21 H21A 1_555 1_555 108.6 no
C20 C21 H21B 1_555 1_555 108.6 no
H21A C21 H21B 1_555 1_555 109.4 no
O3 C22 O4 1_555 1_555 127.40(10) yes
O3 C22 C23 1_555 1_555 116.50(10) no
O4 C22 C23 1_555 1_555 116.10(10) no
C22 C23 C24 1_555 1_555 120.30(10) no
C22 C23 C28 1_555 1_555 120.20(10) no
C24 C23 C28 1_555 1_555 119.60(10) no
C23 C24 C25 1_555 1_555 119.40(10) no
C23 C24 H24 1_555 1_555 120.3 no
C25 C24 H24 1_555 1_555 120.3 no
N10 C25 C24 1_555 1_555 118.80(10) no
N10 C25 C26 1_555 1_555 118.50(10) no
C24 C25 C26 1_555 1_555 122.70(10) no
C25 C26 C27 1_555 1_555 116.30(10) no
C25 C26 H26 1_555 1_555 121.9 no
C27 C26 H26 1_555 1_555 121.9 no
N11 C27 C26 1_555 1_555 118.10(10) no
N11 C27 C28 1_555 1_555 118.50(10) no
C26 C27 C28 1_555 1_555 123.3(2) no
C23 C28 C27 1_555 1_555 118.70(10) no
C23 C28 H28 1_555 1_555 120.7 no
C27 C28 H28 1_555 1_555 120.6 no

loop_
_geom_bond_atom_site_label_1
_geom_bond_atom_site_label_2
_geom_bond_site_symmetry_1
_geom_bond_site_symmetry_2
_geom_bond_distance
_geom_bond_publ_flag
O1 C12 . . 1.426(2) no
O1 C15 . . 1.370(2) no
O2 C13 . . 1.422(2) no
O2 C16 . . 1.367(2) no
O3 C22 . . 1.245(2) yes
O4 C22 . . 1.243(2) yes
O5 N10 . . 1.219(2) yes
O6 N10 . . 1.220(2) yes
O7 N11 . . 1.220(2) yes
O8 N11 . . 1.214(2) yes
N9 C21 . . 1.478(3) no
N9 H9A . . 1.01(2) no
N9 H9B . . 0.88(2) no
N9 H9C . . 0.97(2) no
N10 C25 . . 1.474(2) no
N11 C27 . . 1.469(2) no
C12 H12A . . 0.950 no
C12 H12B . . 0.951 no
C12 H12C . . 0.951 no
C13 H13A . . 0.948 no
C13 H13B . . 0.948 no
C13 H13C . . 0.954 no
C14 C15 . . 1.378(2) no
C14 C19 . . 1.400(3) no
C14 H14 . . 0.950 no
C15 C16 . . 1.404(2) no
C16 C17 . . 1.381(3) no
C17 C18 . . 1.389(2) no
C17 H17 . . 0.950 no
C18 C19 . . 1.376(3) no
C18 H18 . . 0.950 no
C19 C20 . . 1.513(2) no
C20 C21 . . 1.522(3) no
C20 H20A . . 0.950 no
C20 H20B . . 0.950 no
C21 H21A . . 0.950 no
C21 H21B . . 0.951 no
C22 C23 . . 1.524(2) no
C23 C24 . . 1.387(2) no
C23 C28 . . 1.388(2) no
C24 C25 . . 1.380(2) no
C24 H24 . . 0.950 no
C25 C26 . . 1.381(2) no
C26 C27 . . 1.377(2) no
C26 H26 . . 0.951 no
C27 C28 . . 1.384(2) no
C28 H28 . . 0.951 no

loop_
_geom_hbond_atom_site_label_D
_geom_hbond_atom_site_label_H
_geom_hbond_atom_site_label_A
_geom_hbond_site_symmetry_A
_geom_hbond_distance_DH
_geom_hbond_distance_HA
_geom_hbond_distance_DA
_geom_hbond_angle_DHA
N9 H9A O4 2_576 1.01(2) 1.74(2) 2.733(2) 165(2)
N9 H9B O1 2_676 0.88(2) 2.10(2) 2.963(2) 164(2)
N9 H9B O2 2_676 0.88(2) 2.47(2) 3.056(2) 125(2)
N9 H9C O3 1_666 0.97(2) 1.76(2) 2.731(2) 172(2)
